data_1507879
loop_
_publ_author_name
'Sathyamoorthi, Shyam'
'Mague, Joel T.'
'Pascal, Jr, Robert A'

_publ_section_title
;
 An in-triphenylaminophane.
;
_journal_issue 13
_journal_name_full 'Organic letters'
_journal_page_first 3427
_journal_page_last 3429
_journal_paper_doi 10.1021/ol3014073
_journal_volume 14
_journal_year 2012
_chemical_formula_moiety 'C27 H21 N S3'
_chemical_formula_sum 'C27 H21 N S3'
_chemical_formula_weight 455.63
_chemical_melting_point '301-305 deg C (dec)'
_chemical_name_common 'Compound 3'
_chemical_name_systematic
; 
8,16,29-Trithia-1-azahexacyclo[10.10.8.1^10,14^.0^2,7^.0
^17,22^.0^23,28^]hentriacontadodecaene
;
_space_group_IT_number 29
_symmetry_cell_setting orthorhombic
_symmetry_space_group_name_Hall 'P 2c -2ac'
_symmetry_space_group_name_H-M 'P c a 21'
_atom_sites_solution_hydrogens geom
_atom_sites_solution_primary direct
_atom_sites_solution_secondary difmap
_audit_creation_method SHELXL-97
_cell_angle_alpha 90.00
_cell_angle_beta 90.00
_cell_angle_gamma 90.00
_cell_formula_units_Z 8
_cell_length_a 15.2379(11)
_cell_length_b 14.5654(11)
_cell_length_c 19.8667(14)
_cell_measurement_reflns_used 9950
_cell_measurement_temperature 100(2)
_cell_measurement_theta_max 27.47
_cell_measurement_theta_min 2.19
_cell_volume 4409.3(6)
_computing_cell_refinement 'Bruker SAINT (Bruker-AXS 2009)'
_computing_data_collection 'Bruker APEX2 (Bruker-AXS, 2010)'
_computing_data_reduction 'Bruker SAINT (Bruker-AXS 2009)'
_computing_molecular_graphics 'Bruker SHELXTL(Bruker-AXS 2008)'
_computing_publication_material 'Bruker SHELXTL(Bruker-AXS 2008)'
_computing_structure_refinement 'SHELXL (Sheldrick, 2008)'
_computing_structure_solution 'SHELXS (Sheldrick, 2008)'
_diffrn_ambient_temperature 100(2)
_diffrn_measured_fraction_theta_full 0.999
_diffrn_measured_fraction_theta_max 0.999
_diffrn_measurement_device_type 'Bruker Smart APEX CCD'
_diffrn_measurement_method '\f and \w scans'
_diffrn_radiation_monochromator graphite
_diffrn_radiation_source 'fine-focus sealed tube'
_diffrn_radiation_type MoK\a
_diffrn_radiation_wavelength 0.71073
_diffrn_reflns_av_R_equivalents 0.0575
_diffrn_reflns_av_sigmaI/netI 0.0551
_diffrn_reflns_limit_h_max 19
_diffrn_reflns_limit_h_min -19
_diffrn_reflns_limit_k_max 18
_diffrn_reflns_limit_k_min -18
_diffrn_reflns_limit_l_max 25
_diffrn_reflns_limit_l_min -25
_diffrn_reflns_number 36738
_diffrn_reflns_theta_full 27.48
_diffrn_reflns_theta_max 27.48
_diffrn_reflns_theta_min 1.40
_exptl_absorpt_coefficient_mu 0.352
_exptl_absorpt_correction_T_max 0.9758
_exptl_absorpt_correction_T_min 0.8112
_exptl_absorpt_correction_type multi-scan
_exptl_absorpt_process_details 'SADABS (sheldrick, 2009)'
_exptl_crystal_colour colourless
_exptl_crystal_density_diffrn 1.373
_exptl_crystal_density_method 'not measured'
_exptl_crystal_description Plate
_exptl_crystal_F_000 1904
_exptl_crystal_size_max 0.21
_exptl_crystal_size_mid 0.12
_exptl_crystal_size_min 0.07
_refine_diff_density_max 0.363
_refine_diff_density_min -0.354
_refine_diff_density_rms 0.057
_refine_ls_abs_structure_details 'Flack (1983)'
_refine_ls_abs_structure_Flack -0.03(5)
_refine_ls_extinction_method none
_refine_ls_goodness_of_fit_ref 1.063
_refine_ls_hydrogen_treatment constr
_refine_ls_matrix_type full
_refine_ls_number_parameters 559
_refine_ls_number_reflns 10009
_refine_ls_number_restraints 1
_refine_ls_restrained_S_all 1.063
_refine_ls_R_factor_all 0.0491
_refine_ls_R_factor_gt 0.0406
_refine_ls_shift/su_max 0.001
_refine_ls_shift/su_mean 0.000
_refine_ls_structure_factor_coef Fsqd
_refine_ls_weighting_details 'calc w=1/[\s^2^(Fo^2^)+(0.0300P)^2^+1.2303P] where P=(Fo^2^+2Fc^2^)/3'
_refine_ls_weighting_scheme calc
_refine_ls_wR_factor_gt 0.0843
_refine_ls_wR_factor_ref 0.0898
_reflns_number_gt 8962
_reflns_number_total 10009
_reflns_threshold_expression >2\s(I)
_cod_data_source_file ol3014073_si_003.cif
_cod_data_source_block rap032_1m
_cod_depositor_comments
;
The following automatic conversions were performed:

'_symmetry_cell_setting' value 'Orthorhombic' changed to
'orthorhombic' according to
/home/saulius/struct/CIF-dictionaries/cif_core.dic dictionary named
'cif_core.dic' version 2.4.1 from 2010-06-29.

Automatic conversion script
Id: cif_fix_values 1891 2012-01-12 08:04:46Z andrius 

 Adding full bibliography for 1507879.cif.
;
_cod_original_sg_symbol_H-M Pca2(1)
_cod_database_code 1507879

loop_
_symmetry_equiv_pos_as_xyz
'x, y, z'
'-x, -y, z+1/2'
'x+1/2, -y, z'
'-x+1/2, y, z+1/2'

loop_
_atom_site_label
_atom_site_type_symbol
_atom_site_fract_x
_atom_site_fract_y
_atom_site_fract_z
_atom_site_U_iso_or_equiv
_atom_site_adp_type
_atom_site_occupancy
_atom_site_symmetry_multiplicity
_atom_site_calc_flag
_atom_site_refinement_flags
S1 S 0.15457(4) 0.94703(5) 0.49470(3) 0.02202(14) Uani 1 1 d .
S2 S 0.17776(4) 0.97489(4) 0.23553(3) 0.02043(13) Uani 1 1 d .
S3 S 0.38022(5) 0.74319(5) 0.36619(4) 0.02581(15) Uani 1 1 d .
N1 N 0.29608(13) 0.95127(14) 0.37072(10) 0.0159(4) Uani 1 1 d .
C1 C 0.23992(16) 1.02925(17) 0.38201(12) 0.0160(5) Uani 1 1 d .
C2 C 0.25548(18) 1.10929(17) 0.34503(13) 0.0198(5) Uani 1 1 d .
H2 H 0.3050 1.1117 0.3161 0.024 Uiso 1 1 calc R
C3 C 0.20101(19) 1.18515(19) 0.34929(14) 0.0248(6) Uani 1 1 d .
H3 H 0.2128 1.2383 0.3231 0.030 Uiso 1 1 calc R
C4 C 0.12907(18) 1.18289(18) 0.39210(14) 0.0248(6) Uani 1 1 d .
H4 H 0.0891 1.2329 0.3937 0.030 Uiso 1 1 calc R
C5 C 0.11659(17) 1.10719(19) 0.43215(14) 0.0228(6) Uani 1 1 d .
H5 H 0.0691 1.1075 0.4631 0.027 Uiso 1 1 calc R
C6 C 0.17043(16) 1.03000(17) 0.42940(13) 0.0174(5) Uani 1 1 d .
C7 C 0.33679(17) 0.94284(17) 0.30579(13) 0.0169(5) Uani 1 1 d .
C8 C 0.42808(17) 0.93291(18) 0.30260(13) 0.0203(5) Uani 1 1 d .
H8 H 0.4614 0.9384 0.3428 0.024 Uiso 1 1 calc R
C9 C 0.47133(16) 0.91543(18) 0.24288(15) 0.0238(5) Uani 1 1 d .
H9 H 0.5331 0.9069 0.2427 0.029 Uiso 1 1 calc R
C10 C 0.4246(2) 0.9103(2) 0.18311(14) 0.0271(6) Uani 1 1 d .
H10 H 0.4536 0.8964 0.1420 0.033 Uiso 1 1 calc R
C11 C 0.33502(19) 0.92590(18) 0.18428(14) 0.0229(6) Uani 1 1 d .
H11 H 0.3032 0.9251 0.1432 0.027 Uiso 1 1 calc R
C12 C 0.28989(16) 0.94281(16) 0.24464(13) 0.0185(5) Uani 1 1 d .
C13 C 0.34345(16) 0.91711(18) 0.42718(13) 0.0177(5) Uani 1 1 d .
C14 C 0.35891(16) 0.97743(18) 0.48072(14) 0.0208(5) Uani 1 1 d .
H14 H 0.3419 1.0399 0.4761 0.025 Uiso 1 1 calc R
C15 C 0.39819(17) 0.9493(2) 0.54028(14) 0.0229(6) Uani 1 1 d .
H15 H 0.4053 0.9912 0.5765 0.028 Uiso 1 1 calc R
C16 C 0.42691(18) 0.8596(2) 0.54625(14) 0.0264(6) Uani 1 1 d .
H16 H 0.4534 0.8389 0.5868 0.032 Uiso 1 1 calc R
C17 C 0.41663(16) 0.8003(2) 0.49236(15) 0.0259(6) Uani 1 1 d .
H17 H 0.4386 0.7395 0.4962 0.031 Uiso 1 1 calc R
C18 C 0.37544(17) 0.82620(18) 0.43290(13) 0.0205(5) Uani 1 1 d .
C19 C 0.06001(18) 0.8791(2) 0.46632(14) 0.0245(6) Uani 1 1 d .
H19A H 0.0383 0.8395 0.5032 0.029 Uiso 1 1 calc R
H19B H 0.0117 0.9201 0.4518 0.029 Uiso 1 1 calc R
C20 C 0.12299(18) 0.86393(19) 0.22383(14) 0.0238(6) Uani 1 1 d .
H20A H 0.0617 0.8735 0.2088 0.029 Uiso 1 1 calc R
H20B H 0.1541 0.8274 0.1892 0.029 Uiso 1 1 calc R
C21 C 0.28690(19) 0.66680(19) 0.38243(16) 0.0291(7) Uani 1 1 d .
H21A H 0.2907 0.6119 0.3532 0.035 Uiso 1 1 calc R
H21B H 0.2876 0.6464 0.4300 0.035 Uiso 1 1 calc R
C22 C 0.09120(17) 0.82192(18) 0.40868(14) 0.0215(6) Uani 1 1 d .
C23 C 0.07589(18) 0.85007(19) 0.34360(14) 0.0230(6) Uani 1 1 d .
H23 H 0.0317 0.8946 0.3351 0.028 Uiso 1 1 calc R
C24 C 0.12419(18) 0.81449(18) 0.28964(14) 0.0223(6) Uani 1 1 d .
C25 C 0.18695(19) 0.74796(18) 0.30209(14) 0.0233(6) Uani 1 1 d .
H25 H 0.2190 0.7221 0.2657 0.028 Uiso 1 1 calc R
C26 C 0.20343(18) 0.71860(18) 0.36789(15) 0.0248(6) Uani 1 1 d .
C27 C 0.15481(18) 0.75397(19) 0.42028(15) 0.0238(6) Uani 1 1 d .
H27 H 0.1644 0.7322 0.4647 0.029 Uiso 1 1 calc R
S4 S 0.12800(5) 0.40205(5) 0.24249(4) 0.02568(15) Uani 1 1 d .
S5 S 0.15623(4) 0.45811(5) -0.01624(3) 0.02159(14) Uani 1 1 d .
S6 S 0.36363(5) 0.22385(5) 0.10046(4) 0.02638(16) Uani 1 1 d .
N2 N 0.27223(14) 0.42371(15) 0.12002(11) 0.0188(5) Uani 1 1 d .
C28 C 0.21408(17) 0.49811(18) 0.13583(12) 0.0194(5) Uani 1 1 d .
C29 C 0.22833(18) 0.58217(18) 0.10405(14) 0.0225(6) Uani 1 1 d .
H29 H 0.2789 0.5894 0.0766 0.027 Uiso 1 1 calc R
C30 C 0.17144(18) 0.65521(19) 0.11107(14) 0.0251(6) Uani 1 1 d .
H30 H 0.1824 0.7112 0.0880 0.030 Uiso 1 1 calc R
C31 C 0.09876(19) 0.64659(19) 0.15160(15) 0.0262(6) Uani 1 1 d .
H31 H 0.0570 0.6949 0.1544 0.031 Uiso 1 1 calc R
C32 C 0.08717(18) 0.56708(19) 0.18804(14) 0.0232(6) Uani 1 1 d .
H32 H 0.0389 0.5631 0.2182 0.028 Uiso 1 1 calc R
C33 C 0.14383(18) 0.49201(18) 0.18229(14) 0.0214(6) Uani 1 1 d .
C34 C 0.31527(16) 0.42766(17) 0.05527(13) 0.0176(5) Uani 1 1 d .
C35 C 0.40669(17) 0.42776(18) 0.05396(14) 0.0214(5) Uani 1 1 d .
H35 H 0.4378 0.4286 0.0954 0.026 Uiso 1 1 calc R
C36 C 0.45369(17) 0.42660(18) -0.00553(15) 0.0239(6) Uani 1 1 d .
H36 H 0.5160 0.4247 -0.0045 0.029 Uiso 1 1 calc R
C37 C 0.40974(18) 0.42819(19) -0.06678(14) 0.0246(6) Uani 1 1 d .
H37 H 0.4413 0.4259 -0.1080 0.030 Uiso 1 1 calc R
C38 C 0.31906(19) 0.43316(18) -0.06669(13) 0.0223(6) Uani 1 1 d .
H38 H 0.2889 0.4364 -0.1085 0.027 Uiso 1 1 calc R
C39 C 0.27046(15) 0.43355(16) -0.00691(14) 0.0182(5) Uani 1 1 d .
C40 C 0.32080(17) 0.38463(19) 0.17481(13) 0.0214(6) Uani 1 1 d .
C41 C 0.33420(17) 0.4373(2) 0.23252(15) 0.0262(6) Uani 1 1 d .
H41 H 0.3133 0.4987 0.2332 0.031 Uiso 1 1 calc R
C42 C 0.37672(18) 0.4036(2) 0.28882(15) 0.0297(7) Uani 1 1 d .
H42 H 0.3840 0.4412 0.3275 0.036 Uiso 1 1 calc R
C43 C 0.40868(19) 0.3143(2) 0.28810(15) 0.0332(7) Uani 1 1 d .
H43 H 0.4372 0.2896 0.3266 0.040 Uiso 1 1 calc R
C44 C 0.39852(18) 0.2620(2) 0.23099(15) 0.0313(7) Uani 1 1 d .
H44 H 0.4214 0.2013 0.2307 0.038 Uiso 1 1 calc R
C45 C 0.35587(18) 0.2945(2) 0.17320(14) 0.0243(6) Uani 1 1 d .
C46 C 0.03821(19) 0.3331(2) 0.20697(14) 0.0279(6) Uani 1 1 d .
H46A H 0.0173 0.2878 0.2405 0.033 Uiso 1 1 calc R
H46B H -0.0116 0.3732 0.1943 0.033 Uiso 1 1 calc R
C47 C 0.10644(19) 0.3462(2) -0.03533(14) 0.0270(6) Uani 1 1 d .
H47A H 0.0454 0.3546 -0.0512 0.032 Uiso 1 1 calc R
H47B H 0.1402 0.3148 -0.0711 0.032 Uiso 1 1 calc R
C48 C 0.27477(19) 0.14111(19) 0.11307(15) 0.0291(7) Uani 1 1 d .
H48A H 0.2810 0.0892 0.0813 0.035 Uiso 1 1 calc R
H48B H 0.2765 0.1166 0.1595 0.035 Uiso 1 1 calc R
C49 C 0.07341(18) 0.28488(19) 0.14612(14) 0.0235(6) Uani 1 1 d .
C50 C 0.05655(18) 0.31887(19) 0.08264(14) 0.0246(6) Uani 1 1 d .
H50 H 0.0103 0.3617 0.0762 0.029 Uiso 1 1 calc R
C51 C 0.10743(18) 0.29041(19) 0.02759(14) 0.0238(6) Uani 1 1 d .
C52 C 0.17217(19) 0.22513(18) 0.03669(15) 0.0246(6) Uani 1 1 d .
H52 H 0.2049 0.2038 -0.0009 0.029 Uiso 1 1 calc R
C53 C 0.18976(19) 0.19031(18) 0.10094(15) 0.0252(6) Uani 1 1 d .
C54 C 0.13906(19) 0.21905(19) 0.15461(15) 0.0262(6) Uani 1 1 d .
H54 H 0.1490 0.1936 0.1980 0.031 Uiso 1 1 calc R

loop_
_atom_site_aniso_label
_atom_site_aniso_U_11
_atom_site_aniso_U_22
_atom_site_aniso_U_33
_atom_site_aniso_U_23
_atom_site_aniso_U_13
_atom_site_aniso_U_12
S1 0.0238(3) 0.0255(3) 0.0168(3) 0.0015(3) 0.0011(3) -0.0042(3)
S2 0.0201(3) 0.0210(3) 0.0202(3) 0.0010(3) -0.0027(3) 0.0007(2)
S3 0.0270(4) 0.0212(3) 0.0292(4) 0.0007(3) 0.0037(3) 0.0048(3)
N1 0.0182(10) 0.0146(10) 0.0151(10) 0.0007(8) 0.0006(9) 0.0027(8)
C1 0.0172(12) 0.0166(12) 0.0143(12) -0.0024(10) -0.0033(10) 0.0017(9)
C2 0.0215(13) 0.0205(13) 0.0175(12) 0.0001(11) 0.0005(10) -0.0016(11)
C3 0.0346(16) 0.0155(13) 0.0244(14) 0.0013(11) -0.0051(12) 0.0014(11)
C4 0.0241(14) 0.0182(14) 0.0323(15) -0.0031(12) -0.0031(12) 0.0062(11)
C5 0.0190(13) 0.0259(15) 0.0234(14) -0.0067(12) -0.0004(11) 0.0018(11)
C6 0.0179(12) 0.0163(12) 0.0180(12) -0.0019(10) -0.0013(10) -0.0026(10)
C7 0.0200(13) 0.0134(12) 0.0172(12) 0.0029(10) 0.0023(10) -0.0005(10)
C8 0.0195(13) 0.0198(13) 0.0216(13) 0.0022(11) -0.0015(11) -0.0003(10)
C9 0.0191(12) 0.0237(13) 0.0285(14) 0.0011(12) 0.0074(13) 0.0004(10)
C10 0.0295(15) 0.0300(16) 0.0218(14) 0.0000(12) 0.0084(12) 0.0021(13)
C11 0.0277(15) 0.0199(14) 0.0211(13) 0.0012(11) 0.0032(11) 0.0023(11)
C12 0.0205(12) 0.0165(12) 0.0185(12) -0.0009(11) 0.0028(11) 0.0001(9)
C13 0.0149(12) 0.0212(13) 0.0171(12) 0.0054(11) 0.0016(10) 0.0012(10)
C14 0.0171(12) 0.0241(14) 0.0211(13) 0.0013(11) -0.0009(11) -0.0020(10)
C15 0.0174(13) 0.0352(16) 0.0162(13) 0.0022(11) 0.0013(10) -0.0020(11)
C16 0.0168(13) 0.0409(18) 0.0214(14) 0.0105(13) 0.0015(11) 0.0024(12)
C17 0.0192(13) 0.0297(15) 0.0286(14) 0.0099(13) 0.0043(12) 0.0025(11)
C18 0.0191(13) 0.0199(13) 0.0226(13) 0.0023(11) 0.0032(10) 0.0029(10)
C19 0.0218(14) 0.0278(15) 0.0239(14) 0.0034(12) 0.0037(11) -0.0047(11)
C20 0.0228(13) 0.0260(14) 0.0227(14) -0.0017(11) -0.0037(11) -0.0031(11)
C21 0.0362(16) 0.0162(14) 0.0349(16) 0.0016(12) 0.0035(13) 0.0002(12)
C22 0.0204(13) 0.0209(14) 0.0233(13) 0.0027(11) 0.0004(11) -0.0089(11)
C23 0.0213(13) 0.0224(14) 0.0254(14) -0.0004(11) -0.0045(11) -0.0039(11)
C24 0.0241(14) 0.0206(14) 0.0222(13) -0.0001(11) -0.0034(11) -0.0054(11)
C25 0.0295(15) 0.0156(13) 0.0248(14) -0.0043(11) 0.0014(12) -0.0028(11)
C26 0.0286(14) 0.0144(13) 0.0314(15) 0.0019(12) -0.0030(13) -0.0035(10)
C27 0.0287(15) 0.0192(14) 0.0235(14) 0.0058(11) 0.0001(12) -0.0035(11)
S4 0.0282(3) 0.0292(4) 0.0196(3) 0.0012(3) 0.0030(3) 0.0036(3)
S5 0.0202(3) 0.0219(3) 0.0227(3) 0.0020(3) -0.0012(3) 0.0012(3)
S6 0.0276(4) 0.0217(3) 0.0298(4) 0.0036(3) 0.0121(3) 0.0064(3)
N2 0.0204(11) 0.0189(11) 0.0170(10) 0.0023(9) 0.0028(9) 0.0063(9)
C28 0.0204(13) 0.0207(13) 0.0171(12) -0.0025(10) -0.0047(10) 0.0048(10)
C29 0.0247(14) 0.0203(13) 0.0226(13) -0.0021(11) -0.0028(11) 0.0024(10)
C30 0.0307(15) 0.0173(13) 0.0274(15) -0.0016(12) -0.0102(12) 0.0032(11)
C31 0.0256(14) 0.0196(13) 0.0335(15) -0.0081(13) -0.0093(12) 0.0066(11)
C32 0.0192(13) 0.0256(15) 0.0247(14) -0.0098(12) -0.0011(11) 0.0039(11)
C33 0.0211(13) 0.0215(14) 0.0217(13) -0.0037(11) -0.0034(11) 0.0028(11)
C34 0.0190(12) 0.0136(12) 0.0201(13) 0.0046(10) 0.0035(11) 0.0024(10)
C35 0.0220(13) 0.0180(13) 0.0241(13) 0.0045(11) -0.0023(11) 0.0004(10)
C36 0.0180(12) 0.0219(13) 0.0318(15) 0.0049(12) 0.0043(12) -0.0006(10)
C37 0.0259(15) 0.0253(15) 0.0226(14) 0.0012(12) 0.0073(12) -0.0027(12)
C38 0.0310(15) 0.0205(14) 0.0153(12) 0.0009(11) 0.0016(11) -0.0015(11)
C39 0.0211(13) 0.0132(11) 0.0205(12) 0.0027(11) 0.0032(12) 0.0018(9)
C40 0.0180(13) 0.0269(14) 0.0192(13) 0.0095(11) 0.0019(11) 0.0040(11)
C41 0.0241(13) 0.0301(15) 0.0242(14) 0.0022(13) 0.0000(12) 0.0050(11)
C42 0.0220(14) 0.0494(19) 0.0177(13) 0.0050(13) 0.0001(12) 0.0086(13)
C43 0.0275(15) 0.053(2) 0.0194(14) 0.0133(14) 0.0055(12) 0.0182(14)
C44 0.0235(14) 0.0376(16) 0.0328(16) 0.0177(14) 0.0110(13) 0.0140(12)
C45 0.0215(14) 0.0283(15) 0.0230(13) 0.0071(12) 0.0084(11) 0.0050(11)
C46 0.0270(14) 0.0293(16) 0.0274(14) 0.0014(12) 0.0119(12) 0.0000(12)
C47 0.0268(15) 0.0295(15) 0.0246(14) -0.0027(12) -0.0023(12) -0.0039(12)
C48 0.0383(17) 0.0178(14) 0.0313(16) 0.0054(12) 0.0132(14) 0.0051(12)
C49 0.0221(14) 0.0223(14) 0.0261(14) 0.0014(12) 0.0073(12) -0.0046(11)
C50 0.0195(13) 0.0227(14) 0.0314(16) -0.0020(12) 0.0028(12) -0.0018(11)
C51 0.0236(14) 0.0216(14) 0.0261(14) -0.0029(12) 0.0028(11) -0.0063(11)
C52 0.0291(15) 0.0173(14) 0.0272(15) -0.0030(11) 0.0073(12) -0.0034(11)
C53 0.0314(15) 0.0130(12) 0.0313(15) 0.0018(12) 0.0073(13) -0.0035(11)
C54 0.0284(15) 0.0202(14) 0.0301(15) 0.0061(12) 0.0056(13) -0.0017(11)

loop_
_atom_type_symbol
_atom_type_description
_atom_type_scat_dispersion_real
_atom_type_scat_dispersion_imag
_atom_type_scat_source
C C 0.0033 0.0016 'International Tables Vol C Tables 4.2.6.8 and 6.1.1.4'
H H 0.0000 0.0000 'International Tables Vol C Tables 4.2.6.8 and 6.1.1.4'
N N 0.0061 0.0033 'International Tables Vol C Tables 4.2.6.8 and 6.1.1.4'
S S 0.1246 0.1234 'International Tables Vol C Tables 4.2.6.8 and 6.1.1.4'

loop_
_geom_angle_atom_site_label_1
_geom_angle_atom_site_label_2
_geom_angle_atom_site_label_3
_geom_angle
C6 S1 C19 104.31(12)
C12 S2 C20 102.61(12)
C18 S3 C21 104.31(13)
C13 N1 C7 117.3(2)
C13 N1 C1 117.0(2)
C7 N1 C1 117.6(2)
C2 C1 C6 118.0(2)
C2 C1 N1 118.4(2)
C6 C1 N1 123.6(2)
C3 C2 C1 122.1(3)
C3 C2 H2 118.9
C1 C2 H2 118.9
C2 C3 C4 119.5(3)
C2 C3 H3 120.3
C4 C3 H3 120.3
C5 C4 C3 118.9(2)
C5 C4 H4 120.5
C3 C4 H4 120.5
C4 C5 C6 122.9(3)
C4 C5 H5 118.5
C6 C5 H5 118.5
C5 C6 C1 118.2(2)
C5 C6 S1 115.9(2)
C1 C6 S1 125.27(19)
C8 C7 C12 117.7(2)
C8 C7 N1 118.6(2)
C12 C7 N1 123.7(2)
C9 C8 C7 122.2(3)
C9 C8 H8 118.9
C7 C8 H8 118.9
C8 C9 C10 120.0(2)
C8 C9 H9 120.0
C10 C9 H9 120.0
C11 C10 C9 118.9(3)
C11 C10 H10 120.5
C9 C10 H10 120.5
C10 C11 C12 121.8(3)
C10 C11 H11 119.1
C12 C11 H11 119.1
C11 C12 C7 119.2(2)
C11 C12 S2 115.4(2)
C7 C12 S2 125.0(2)
C14 C13 C18 117.9(2)
C14 C13 N1 117.7(2)
C18 C13 N1 124.4(2)
C15 C14 C13 122.4(3)
C15 C14 H14 118.8
C13 C14 H14 118.8
C16 C15 C14 119.2(3)
C16 C15 H15 120.4
C14 C15 H15 120.4
C15 C16 C17 119.2(3)
C15 C16 H16 120.4
C17 C16 H16 120.4
C16 C17 C18 122.6(3)
C16 C17 H17 118.7
C18 C17 H17 118.7
C17 C18 C13 118.5(2)
C17 C18 S3 115.2(2)
C13 C18 S3 125.8(2)
C22 C19 S1 106.63(19)
C22 C19 H19A 110.4
S1 C19 H19A 110.4
C22 C19 H19B 110.4
S1 C19 H19B 110.4
H19A C19 H19B 108.6
C24 C20 S2 107.97(18)
C24 C20 H20A 110.1
S2 C20 H20A 110.1
C24 C20 H20B 110.1
S2 C20 H20B 110.1
H20A C20 H20B 108.4
C26 C21 S3 108.48(19)
C26 C21 H21A 110.0
S3 C21 H21A 110.0
C26 C21 H21B 110.0
S3 C21 H21B 110.0
H21A C21 H21B 108.4
C23 C22 C27 118.8(3)
C23 C22 C19 120.0(3)
C27 C22 C19 119.1(3)
C22 C23 C24 121.3(3)
C22 C23 H23 119.3
C24 C23 H23 119.3
C25 C24 C23 119.1(3)
C25 C24 C20 120.2(3)
C23 C24 C20 119.1(2)
C24 C25 C26 120.4(3)
C24 C25 H25 119.8
C26 C25 H25 119.8
C27 C26 C25 119.7(3)
C27 C26 C21 119.8(3)
C25 C26 C21 118.9(3)
C26 C27 C22 120.7(3)
C26 C27 H27 119.6
C22 C27 H27 119.6
C33 S4 C46 104.10(13)
C39 S5 C47 104.25(12)
C45 S6 C48 102.76(13)
C40 N2 C28 116.9(2)
C40 N2 C34 117.2(2)
C28 N2 C34 116.4(2)
C29 C28 C33 117.9(2)
C29 C28 N2 117.9(2)
C33 C28 N2 124.2(2)
C30 C29 C28 122.2(3)
C30 C29 H29 118.9
C28 C29 H29 118.9
C31 C30 C29 119.7(3)
C31 C30 H30 120.2
C29 C30 H30 120.2
C30 C31 C32 119.2(3)
C30 C31 H31 120.4
C32 C31 H31 120.4
C31 C32 C33 122.4(3)
C31 C32 H32 118.8
C33 C32 H32 118.8
C32 C33 C28 118.1(3)
C32 C33 S4 115.8(2)
C28 C33 S4 125.7(2)
C35 C34 C39 117.8(2)
C35 C34 N2 118.1(2)
C39 C34 N2 124.1(2)
C36 C35 C34 122.3(3)
C36 C35 H35 118.9
C34 C35 H35 118.9
C35 C36 C37 119.9(2)
C35 C36 H36 120.0
C37 C36 H36 120.0
C38 C37 C36 118.8(3)
C38 C37 H37 120.6
C36 C37 H37 120.6
C37 C38 C39 122.0(3)
C37 C38 H38 119.0
C39 C38 H38 119.0
C38 C39 C34 119.0(2)
C38 C39 S5 115.4(2)
C34 C39 S5 124.98(19)
C41 C40 C45 118.2(2)
C41 C40 N2 118.8(2)
C45 C40 N2 123.0(2)
C42 C41 C40 122.6(3)
C42 C41 H41 118.7
C40 C41 H41 118.7
C41 C42 C43 119.2(3)
C41 C42 H42 120.4
C43 C42 H42 120.4
C44 C43 C42 119.2(3)
C44 C43 H43 120.4
C42 C43 H43 120.4
C43 C44 C45 122.8(3)
C43 C44 H44 118.6
C45 C44 H44 118.6
C44 C45 C40 118.0(3)
C44 C45 S6 116.1(2)
C40 C45 S6 125.4(2)
C49 C46 S4 107.43(19)
C49 C46 H46A 110.2
S4 C46 H46A 110.2
C49 C46 H46B 110.2
S4 C46 H46B 110.2
H46A C46 H46B 108.5
C51 C47 S5 107.85(19)
C51 C47 H47A 110.1
S5 C47 H47A 110.1
C51 C47 H47B 110.1
S5 C47 H47B 110.1
H47A C47 H47B 108.5
C53 C48 S6 107.60(18)
C53 C48 H48A 110.2
S6 C48 H48A 110.2
C53 C48 H48B 110.2
S6 C48 H48B 110.2
H48A C48 H48B 108.5
C50 C49 C54 119.4(3)
C50 C49 C46 120.2(3)
C54 C49 C46 118.8(3)
C49 C50 C51 120.3(3)
C49 C50 H50 119.9
C51 C50 H50 119.9
C52 C51 C50 119.7(3)
C52 C51 C47 119.5(3)
C50 C51 C47 119.1(3)
C51 C52 C53 120.4(3)
C51 C52 H52 119.8
C53 C52 H52 119.8
C54 C53 C52 119.1(3)
C54 C53 C48 120.2(3)
C52 C53 C48 119.0(3)
C53 C54 C49 121.0(3)
C53 C54 H54 119.5
C49 C54 H54 119.5

loop_
_geom_bond_atom_site_label_1
_geom_bond_atom_site_label_2
_geom_bond_distance
S1 C6 1.789(3)
S1 C19 1.836(3)
S2 C12 1.781(3)
S2 C20 1.834(3)
S3 C18 1.796(3)
S3 C21 1.834(3)
N1 C13 1.424(3)
N1 C7 1.437(3)
N1 C1 1.440(3)
C1 C2 1.398(3)
C1 C6 1.417(3)
C2 C3 1.385(4)
C2 H2 0.9500
C3 C4 1.388(4)
C3 H3 0.9500
C4 C5 1.373(4)
C4 H4 0.9500
C5 C6 1.393(4)
C5 H5 0.9500
C7 C8 1.400(4)
C7 C12 1.410(4)
C8 C9 1.381(4)
C8 H8 0.9500
C9 C10 1.387(4)
C9 H9 0.9500
C10 C11 1.384(4)
C10 H10 0.9500
C11 C12 1.404(4)
C11 H11 0.9500
C13 C14 1.400(4)
C13 C18 1.416(4)
C14 C15 1.388(4)
C14 H14 0.9500
C15 C16 1.384(4)
C15 H15 0.9500
C16 C17 1.384(4)
C16 H16 0.9500
C17 C18 1.390(4)
C17 H17 0.9500
C19 C22 1.494(4)
C19 H19A 0.9900
C19 H19B 0.9900
C20 C24 1.493(4)
C20 H20A 0.9900
C20 H20B 0.9900
C21 C26 1.507(4)
C21 H21A 0.9900
C21 H21B 0.9900
C22 C23 1.376(4)
C22 C27 1.404(4)
C23 C24 1.400(4)
C23 H23 0.9500
C24 C25 1.384(4)
C25 C26 1.398(4)
C25 H25 0.9500
C26 C27 1.377(4)
C27 H27 0.9500
S4 C33 1.790(3)
S4 C46 1.838(3)
S5 C39 1.787(2)
S5 C47 1.837(3)
S6 C45 1.778(3)
S6 C48 1.830(3)
N2 C40 1.434(3)
N2 C28 1.435(3)
N2 C34 1.445(3)
C28 C29 1.395(4)
C28 C33 1.416(4)
C29 C30 1.379(4)
C29 H29 0.9500
C30 C31 1.375(4)
C30 H30 0.9500
C31 C32 1.377(4)
C31 H31 0.9500
C32 C33 1.398(4)
C32 H32 0.9500
C34 C35 1.393(4)
C34 C39 1.414(4)
C35 C36 1.382(4)
C35 H35 0.9500
C36 C37 1.389(4)
C36 H36 0.9500
C37 C38 1.384(4)
C37 H37 0.9500
C38 C39 1.400(4)
C38 H38 0.9500
C40 C41 1.394(4)
C40 C45 1.417(4)
C41 C42 1.382(4)
C41 H41 0.9500
C42 C43 1.390(4)
C42 H42 0.9500
C43 C44 1.375(4)
C43 H43 0.9500
C44 C45 1.402(4)
C44 H44 0.9500
C46 C49 1.498(4)
C46 H46A 0.9900
C46 H46B 0.9900
C47 C51 1.491(4)
C47 H47A 0.9900
C47 H47B 0.9900
C48 C53 1.500(4)
C48 H48A 0.9900
C48 H48B 0.9900
C49 C50 1.379(4)
C49 C54 1.396(4)
C50 C51 1.403(4)
C50 H50 0.9500
C51 C52 1.382(4)
C52 C53 1.399(4)
C52 H52 0.9500
C53 C54 1.382(4)
C54 H54 0.9500

loop_
_cod_related_entry_id
_cod_related_entry_database
_cod_related_entry_code
1 ChemSpider 30651948
